data_4301531
loop_
_publ_author_name
'Florian Kraus'
'J\"urgen C. Aschenbrenner'
'T. Klamroth'
'Nikolaus Korber'

_publ_contact_author_address
;
Institut f\"ur Anorganische Chemie
Universit\"at Regensburg
Universit\"atsstrasse 31
93053 Regensburg
GERMANY
;
_publ_contact_author_email nikolaus.korber@chemie.uni-regensburg.de
_publ_contact_author_fax '+49 941 9431812'
_publ_contact_author_name 'Nikolaus Korber'
_publ_contact_author_phone '+49 941 9434448'
_publ_section_title
;
Hydrogen Polyphosphides P3H23- and P3H32-: Synthesis and Crystal
Structure of K3(P3H2).2.3NH3, Rb3(P3H2).NH3,
[Rb(18-crown-6)]2(P3H3).7.5NH3, and [Cs(18-crown-6)]2(P3H3).7NH3
;
_journal_name_full 'Inorganic Chemistry'
_journal_page_first 1911
_journal_page_last 1919
_journal_paper_doi 10.1021/ic8014546
_journal_volume 48
_journal_year 2009
_chemical_formula_moiety '2 (Cs C12H24O6 +), (P3H3, 2-), 7(H3N)'
_chemical_formula_sum 'C24 H72 Cs2 N7 O12 P3'
_chemical_formula_weight 1009.62
_chemical_melting_point ?
_chemical_name_systematic
; 
 Bis(cesium 18-crown-6) catena-trihydrogentriphosphide ammonia(1/7) 
;
_space_group_IT_number 14
_symmetry_cell_setting monoclinic
_symmetry_Int_Tables_number 14
_symmetry_space_group_name_Hall '-P 2ybc'
_symmetry_space_group_name_H-M 'P 1 21/c 1'
_atom_sites_solution_hydrogens geom
_atom_sites_solution_primary direct
_atom_sites_solution_secondary difmap
_audit_creation_method SHELXL-97
_cell_angle_alpha 90.00
_cell_angle_beta 90.00
_cell_angle_gamma 90.00
_cell_formula_units_Z 4
_cell_length_a 10.1662(7)
_cell_length_b 30.577(2)
_cell_length_c 14.9110(10)
_cell_measurement_reflns_used 8000
_cell_measurement_temperature 123(2)
_cell_measurement_theta_max 27.83
_cell_measurement_theta_min 2.41
_cell_volume 4635.1(5)
_computing_cell_refinement IPDS
_computing_data_collection 'IPDS (Stoe & Cie, 1998)'
_computing_data_reduction IPDS
_computing_molecular_graphics 'Diamond V 2.1e'
_computing_publication_material 'CIFTAB in SHELXL 97'
_computing_structure_refinement 'SHELXL-97 (Sheldrick, 1997)'
_computing_structure_solution 'SHELXS-97 (Sheldrick, 1990)'
_diffrn_ambient_temperature 123(2)
_diffrn_measured_fraction_theta_full 0.668
_diffrn_measured_fraction_theta_max 0.668
_diffrn_measurement_device_type 'Stoe Imaging Plate Diffraction System'
_diffrn_measurement_method Phi
_diffrn_radiation_monochromator graphite
_diffrn_radiation_probe x-ray
_diffrn_radiation_source 'fine-focus sealed tube'
_diffrn_radiation_type MoK\a
_diffrn_radiation_wavelength 0.71073
_diffrn_reflns_av_R_equivalents 0.0578
_diffrn_reflns_av_sigmaI/netI 0.0599
_diffrn_reflns_limit_h_max 11
_diffrn_reflns_limit_h_min -13
_diffrn_reflns_limit_k_max 40
_diffrn_reflns_limit_k_min -32
_diffrn_reflns_limit_l_max 17
_diffrn_reflns_limit_l_min -19
_diffrn_reflns_number 12453
_diffrn_reflns_theta_full 27.83
_diffrn_reflns_theta_max 27.83
_diffrn_reflns_theta_min 2.41
_diffrn_source_type 'Stoe IPDS I'
_diffrn_standards_decay_% 0
_diffrn_standards_interval_count 0
_diffrn_standards_interval_time 0
_diffrn_standards_number 0
_exptl_absorpt_coefficient_mu 1.729
_exptl_absorpt_correction_T_max 0.3525
_exptl_absorpt_correction_T_min 0.2396
_exptl_absorpt_correction_type numerical
_exptl_absorpt_process_details X-Red/X-Shape
_exptl_crystal_colour red
_exptl_crystal_density_diffrn 1.447
_exptl_crystal_density_meas ?
_exptl_crystal_density_method .
_exptl_crystal_description needle
_exptl_crystal_F_000 2064
_exptl_crystal_size_max 4
_exptl_crystal_size_mid 1
_exptl_crystal_size_min 0.08
_refine_diff_density_max 1.430
_refine_diff_density_min -1.919
_refine_diff_density_rms 0.191
_refine_ls_extinction_coef 0
_refine_ls_extinction_method none
_refine_ls_goodness_of_fit_ref 1.051
_refine_ls_hydrogen_treatment mixed
_refine_ls_matrix_type full
_refine_ls_number_parameters 454
_refine_ls_number_reflns 7351
_refine_ls_number_restraints 12
_refine_ls_restrained_S_all 1.118
_refine_ls_R_factor_all 0.0798
_refine_ls_R_factor_gt 0.0578
_refine_ls_shift/su_max 0.001
_refine_ls_shift/su_mean 0.000
_refine_ls_structure_factor_coef Fsqd
_refine_ls_weighting_details 'calc w=1/[\s^2^(Fo^2^)+(0.1174P)^2^+0.0000P] where P=(Fo^2^+2Fc^2^)/3'
_refine_ls_weighting_scheme calc
_refine_ls_wR_factor_gt 0.1507
_refine_ls_wR_factor_ref 0.1754
_reflns_number_gt 5523
_reflns_number_total 7351
_reflns_threshold_expression >2sigma(I)
_cod_data_source_file ic8014546_si_002_1.cif
_cod_data_source_block (Cs(18C6))2(P3H3)(NH3)7
_cod_depositor_comments
;
The following automatic conversions were performed:

'_chemical_melting_point' value 'not measured' was changed to '?' -
the value is undefined or not given.

Automatic conversion script
Id: cif_fix_values 1646 2011-03-28 12:23:43Z adriana 
;
_cod_original_sg_symbol_H-M 'P 21/c'
_cod_database_code 4301531

loop_
_symmetry_equiv_pos_as_xyz
'x, y, z'
'-x, y+1/2, -z+1/2'
'-x, -y, -z'
'x, -y-1/2, z-1/2'

loop_
_atom_site_label
_atom_site_type_symbol
_atom_site_fract_x
_atom_site_fract_y
_atom_site_fract_z
_atom_site_U_iso_or_equiv
_atom_site_adp_type
_atom_site_occupancy
_atom_site_symmetry_multiplicity
_atom_site_calc_flag
_atom_site_refinement_flags
_atom_site_disorder_assembly
_atom_site_disorder_group
Cs1 Cs 0.93976(7) 0.153945(19) -0.00306(5) 0.02420(16) Uani 1 1 d . . .
Cs2 Cs 1.30951(6) 0.342225(19) 0.00200(4) 0.02387(16) Uani 1 1 d . . .
P1 P 1.2546(3) 0.21998(12) 0.01436(17) 0.0333(7) Uani 1 1 d D . .
H1 H 1.153(10) 0.205(5) -0.028(9) 0.08(6) Uiso 1 1 d D . .
P2 P 1.0795(3) 0.24955(11) 0.07770(15) 0.0280(7) Uani 1 1 d D . .
H2 H 1.121(9) 0.282(2) 0.126(5) 0.00(2) Uiso 1 1 d D . .
P3 P 0.9908(4) 0.28395(14) -0.0349(2) 0.0453(10) Uani 1 1 d D . .
H3 H 1.012(11) 0.261(3) -0.106(4) 0.02(3) Uiso 1 1 d D . .
O1 O 1.0418(8) 0.1244(3) 0.1855(4) 0.0289(18) Uani 1 1 d . . .
O2 O 0.6956(8) 0.0902(3) -0.0958(4) 0.031(2) Uani 1 1 d . . .
O3 O 0.7789(9) 0.1573(3) 0.1935(5) 0.033(2) Uani 1 1 d . . .
O4 O 0.6330(8) 0.1561(3) 0.0338(5) 0.031(2) Uani 1 1 d . . .
O5 O 0.9684(8) 0.0654(3) -0.1089(4) 0.037(2) Uani 1 1 d . . .
O6 O 1.1170(8) 0.0639(3) 0.0499(4) 0.030(2) Uani 1 1 d . . .
C1 C 0.5359(11) 0.1349(5) -0.0185(6) 0.032(3) Uani 1 1 d . . .
H1A H 0.4600 0.1547 -0.0279 0.038 Uiso 1 1 calc R . .
H1B H 0.5043 0.1083 0.0126 0.038 Uiso 1 1 calc R . .
C2 C 1.0723(14) 0.0345(5) -0.0953(6) 0.040(3) Uani 1 1 d . . .
H2A H 1.1111 0.0258 -0.1535 0.047 Uiso 1 1 calc R . .
H2B H 1.0383 0.0080 -0.0650 0.047 Uiso 1 1 calc R . .
C3 C 1.1763(13) 0.0571(4) -0.0364(7) 0.032(3) Uani 1 1 d . . .
H3A H 1.2555 0.0385 -0.0308 0.038 Uiso 1 1 calc R . .
H3B H 1.2026 0.0855 -0.0632 0.038 Uiso 1 1 calc R . .
C4 C 0.8633(13) 0.0451(4) -0.1603(7) 0.035(3) Uani 1 1 d . . .
H4A H 0.8247 0.0206 -0.1258 0.042 Uiso 1 1 calc R . .
H4B H 0.8988 0.0333 -0.2172 0.042 Uiso 1 1 calc R . .
C5 C 0.5802(14) 0.1723(5) 0.1188(6) 0.037(3) Uani 1 1 d . . .
H5A H 0.5384 0.1480 0.1522 0.044 Uiso 1 1 calc R . .
H5B H 0.5127 0.1949 0.1072 0.044 Uiso 1 1 calc R . .
C6 C 0.9755(12) 0.1361(5) 0.2686(6) 0.034(3) Uani 1 1 d . . .
H6A H 1.0411 0.1455 0.3138 0.041 Uiso 1 1 calc R . .
H6B H 0.9280 0.1104 0.2927 0.041 Uiso 1 1 calc R . .
C7 C 0.8816(12) 0.1719(5) 0.2514(6) 0.033(3) Uani 1 1 d . . .
H7A H 0.8436 0.1821 0.3088 0.039 Uiso 1 1 calc R . .
H7B H 0.9283 0.1968 0.2233 0.039 Uiso 1 1 calc R . .
C8 C 0.5966(13) 0.1227(5) -0.1080(6) 0.038(3) Uani 1 1 d . . .
H8A H 0.5274 0.1115 -0.1486 0.045 Uiso 1 1 calc R . .
H8B H 0.6358 0.1490 -0.1360 0.045 Uiso 1 1 calc R . .
C9 C 0.6892(14) 0.1911(4) 0.1723(6) 0.036(3) Uani 1 1 d . . .
H9A H 0.7342 0.2143 0.1376 0.043 Uiso 1 1 calc R . .
H9B H 0.6542 0.2043 0.2281 0.043 Uiso 1 1 calc R . .
C10 C 0.7616(13) 0.0780(4) -0.1794(5) 0.035(3) Uani 1 1 d . . .
H10A H 0.8024 0.1042 -0.2069 0.042 Uiso 1 1 calc R . .
H10B H 0.6967 0.0659 -0.2223 0.042 Uiso 1 1 calc R . .
C11 C 1.1391(12) 0.0933(5) 0.1987(7) 0.035(3) Uani 1 1 d . . .
H11A H 1.0992 0.0660 0.2221 0.042 Uiso 1 1 calc R . .
H11B H 1.2030 0.1041 0.2437 0.042 Uiso 1 1 calc R . .
C12 C 1.2101(12) 0.0837(4) 0.1107(7) 0.031(3) Uani 1 1 d . . .
H12A H 1.2447 0.1112 0.0846 0.037 Uiso 1 1 calc R . .
H12B H 1.2849 0.0636 0.1213 0.037 Uiso 1 1 calc R . .
O7 O 1.6159(8) 0.3448(3) 0.0350(5) 0.0270(19) Uani 1 1 d . . .
O8 O 1.4670(8) 0.3335(3) 0.1962(4) 0.0274(18) Uani 1 1 d . . .
O9 O 1.5355(8) 0.4128(3) -0.0858(4) 0.0293(19) Uani 1 1 d . . .
O10 O 1.2020(8) 0.3598(3) 0.1937(4) 0.033(2) Uani 1 1 d . . .
O11 O 1.2585(8) 0.4343(3) -0.0917(4) 0.0290(18) Uani 1 1 d . . .
O12 O 1.1122(8) 0.4237(3) 0.0721(4) 0.0277(19) Uani 1 1 d . . .
C13 C 1.7041(12) 0.3733(5) -0.0159(6) 0.039(3) Uani 1 1 d . . .
H13A H 1.7888 0.3583 -0.0273 0.046 Uiso 1 1 calc R . .
H13B H 1.7218 0.4005 0.0180 0.046 Uiso 1 1 calc R . .
C14 C 1.0569(12) 0.4366(4) -0.0133(6) 0.035(3) Uani 1 1 d . . .
H14A H 0.9778 0.4548 -0.0032 0.042 Uiso 1 1 calc R . .
H14B H 1.0300 0.4103 -0.0473 0.042 Uiso 1 1 calc R . .
C15 C 1.4652(12) 0.4254(5) -0.1657(7) 0.037(3) Uani 1 1 d . . .
H15A H 1.4263 0.3992 -0.1942 0.044 Uiso 1 1 calc R . .
H15B H 1.5267 0.4390 -0.2090 0.044 Uiso 1 1 calc R . .
C16 C 1.3572(13) 0.4576(4) -0.1418(7) 0.033(3) Uani 1 1 d . . .
H16A H 1.3935 0.4818 -0.1053 0.040 Uiso 1 1 calc R . .
H16B H 1.3184 0.4701 -0.1970 0.040 Uiso 1 1 calc R . .
C17 C 1.5746(14) 0.3045(5) 0.1679(6) 0.039(3) Uani 1 1 d . . .
H17A H 1.5399 0.2810 0.1288 0.047 Uiso 1 1 calc R . .
H17B H 1.6160 0.2908 0.2210 0.047 Uiso 1 1 calc R . .
C18 C 1.2633(13) 0.3420(5) 0.2731(6) 0.044(4) Uani 1 1 d . . .
H18A H 1.1966 0.3270 0.3104 0.052 Uiso 1 1 calc R . .
H18B H 1.3026 0.3659 0.3090 0.052 Uiso 1 1 calc R . .
C19 C 1.0256(12) 0.3973(4) 0.1257(6) 0.028(2) Uani 1 1 d . . .
H19A H 1.0026 0.3703 0.0927 0.034 Uiso 1 1 calc R . .
H19B H 0.9433 0.4136 0.1379 0.034 Uiso 1 1 calc R . .
C20 C 1.3672(13) 0.3104(5) 0.2459(6) 0.033(3) Uani 1 1 d . . .
H20A H 1.4065 0.2967 0.2997 0.040 Uiso 1 1 calc R . .
H20B H 1.3286 0.2871 0.2082 0.040 Uiso 1 1 calc R . .
C21 C 1.0923(13) 0.3858(5) 0.2129(6) 0.038(3) Uani 1 1 d . . .
H21A H 1.1201 0.4127 0.2444 0.046 Uiso 1 1 calc R . .
H21B H 1.0306 0.3696 0.2522 0.046 Uiso 1 1 calc R . .
C22 C 1.6370(11) 0.3837(4) -0.1027(6) 0.030(3) Uani 1 1 d . . .
H22A H 1.7006 0.3968 -0.1452 0.036 Uiso 1 1 calc R . .
H22B H 1.6016 0.3566 -0.1298 0.036 Uiso 1 1 calc R . .
C23 C 1.1531(13) 0.4612(5) -0.0652(7) 0.036(3) Uani 1 1 d . . .
H23A H 1.1102 0.4737 -0.1191 0.044 Uiso 1 1 calc R . .
H23B H 1.1871 0.4858 -0.0286 0.044 Uiso 1 1 calc R . .
C24 C 1.6735(6) 0.3309(2) 0.1182(3) 0.039(3) Uani 1 1 d . . .
H24A H 1.6996 0.3566 0.1543 0.047 Uiso 1 1 calc R . .
H24B H 1.7530 0.3131 0.1065 0.047 Uiso 1 1 calc R . .
N1 N 1.5999(6) 0.2488(2) -0.0884(3) 0.056(4) Uani 1 1 d RD . .
H4 H 1.5914 0.2812 -0.0551 0.03(3) Uiso 1 1 d RD . .
H5 H 1.6961 0.2530 -0.0972 0.09(7) Uiso 1 1 d RD . .
H6 H 1.5195 0.2289 -0.1038 0.13(8) Uiso 1 1 d RD . .
N2 N 1.4465(6) 0.4353(2) 0.1405(3) 0.065(4) Uani 1 1 d R . .
N3 N 1.1860(6) 0.5191(2) 0.1668(3) 0.054(3) Uani 1 1 d RD . .
H10 H 1.1842 0.5457 0.2173 0.11(7) Uiso 1 1 d RD . .
H11 H 1.0855 0.5173 0.1625 0.20(14) Uiso 1 1 d RD . .
H12 H 1.2178 0.5041 0.2126 0.05(4) Uiso 1 1 d RD . .
N4 N 1.2867(6) 0.3041(2) -0.2036(3) 0.053(4) Uani 1 1 d R . .
H4A H 1.2371 0.2794 -0.2035 0.080 Uiso 1 1 calc R . .
H4B H 1.3686 0.2979 -0.2248 0.080 Uiso 1 1 calc R . .
H4C H 1.2483 0.3246 -0.2393 0.080 Uiso 1 1 calc R . .
N5 N 0.7734(11) 0.0612(4) 0.1141(6) 0.035(2) Uani 1 1 d . . .
N6 N 0.8992(13) 0.2040(4) -0.2046(6) 0.048(3) Uani 1 1 d . . .
H6A H 0.8291 0.2224 -0.2017 0.072 Uiso 1 1 calc R . .
H6B H 0.8847 0.1834 -0.2476 0.072 Uiso 1 1 calc R . .
H6C H 0.9730 0.2194 -0.2183 0.072 Uiso 1 1 calc R . .
N7 N 1.4996(18) 0.0043(6) -0.1604(8) 0.061(4) Uani 1 1 d D . .
H16 H 1.519(9) 0.026(3) -0.213(5) 0.00(2) Uiso 1 1 d D . .
H17 H 1.478(14) 0.036(2) -0.145(8) 0.04(4) Uiso 1 1 d D . .
H18 H 1.449(10) -0.024(3) -0.150(6) 0.02(3) Uiso 1 1 d D . .

loop_
_atom_site_aniso_label
_atom_site_aniso_U_11
_atom_site_aniso_U_22
_atom_site_aniso_U_33
_atom_site_aniso_U_23
_atom_site_aniso_U_13
_atom_site_aniso_U_12
Cs1 0.0318(3) 0.0223(3) 0.0185(2) 0.0001(3) -0.0013(4) -0.0008(2)
Cs2 0.0305(3) 0.0241(3) 0.0171(2) -0.0002(3) -0.0011(4) -0.0012(2)
P1 0.0338(15) 0.034(2) 0.0323(14) 0.0010(11) 0.0018(12) 0.0029(13)
P2 0.0371(15) 0.0301(18) 0.0169(9) -0.0015(9) 0.0016(11) -0.0022(14)
P3 0.051(2) 0.045(3) 0.0400(14) -0.0028(14) -0.0182(15) 0.011(2)
O1 0.035(4) 0.034(5) 0.018(3) 0.004(3) 0.002(3) 0.006(4)
O2 0.030(4) 0.051(6) 0.013(3) 0.001(3) 0.003(3) 0.004(4)
O3 0.042(5) 0.040(6) 0.018(3) -0.007(3) -0.005(3) 0.012(4)
O4 0.030(5) 0.041(7) 0.022(3) -0.005(3) 0.000(3) 0.001(4)
O5 0.030(5) 0.059(7) 0.022(3) -0.006(3) 0.004(3) 0.009(4)
O6 0.034(5) 0.036(6) 0.021(3) 0.003(3) 0.000(3) -0.002(4)
C1 0.026(6) 0.045(9) 0.025(5) -0.008(4) -0.005(4) 0.006(5)
C2 0.055(8) 0.047(9) 0.017(4) -0.001(4) 0.006(5) 0.002(7)
C3 0.041(7) 0.022(7) 0.032(4) 0.004(4) 0.019(5) -0.009(6)
C4 0.050(8) 0.030(8) 0.024(4) -0.010(4) 0.004(5) -0.014(6)
C5 0.050(8) 0.046(8) 0.014(4) -0.006(4) -0.001(4) 0.019(7)
C6 0.038(7) 0.047(9) 0.016(4) 0.007(4) -0.005(4) -0.005(6)
C7 0.044(7) 0.035(8) 0.019(4) -0.008(4) 0.004(4) -0.010(6)
C8 0.038(7) 0.054(10) 0.022(4) -0.005(5) -0.013(4) 0.011(6)
C9 0.057(8) 0.027(7) 0.024(4) -0.003(4) -0.006(5) 0.016(6)
C10 0.047(7) 0.048(9) 0.011(4) -0.002(4) 0.001(4) -0.007(6)
C11 0.033(7) 0.042(9) 0.031(5) 0.003(5) -0.006(4) -0.001(6)
C12 0.029(6) 0.030(7) 0.034(5) 0.005(4) -0.005(4) -0.001(5)
O7 0.035(5) 0.025(5) 0.022(3) 0.003(3) -0.010(3) 0.003(4)
O8 0.034(5) 0.028(5) 0.021(3) 0.001(3) -0.002(3) 0.008(4)
O9 0.038(5) 0.025(5) 0.025(3) -0.003(3) -0.008(3) 0.004(4)
O10 0.043(5) 0.047(6) 0.009(2) -0.003(3) 0.000(3) 0.003(4)
O11 0.034(4) 0.028(5) 0.025(3) 0.000(3) 0.000(3) 0.006(4)
O12 0.028(4) 0.040(6) 0.015(3) -0.006(3) -0.004(3) -0.004(4)
C13 0.033(6) 0.052(9) 0.031(5) -0.001(5) -0.001(4) -0.009(6)
C14 0.041(6) 0.046(8) 0.018(4) -0.001(4) -0.006(4) 0.012(6)
C15 0.022(6) 0.065(11) 0.024(4) 0.016(5) 0.001(4) 0.007(6)
C16 0.039(7) 0.029(8) 0.032(5) 0.005(4) -0.010(5) 0.003(6)
C17 0.055(8) 0.041(9) 0.020(4) 0.001(4) -0.004(5) 0.018(7)
C18 0.027(6) 0.092(13) 0.012(4) 0.005(5) -0.004(4) 0.003(7)
C19 0.036(7) 0.020(7) 0.029(4) -0.005(4) 0.004(4) 0.006(5)
C20 0.045(7) 0.034(8) 0.021(4) 0.009(4) -0.009(4) -0.011(6)
C21 0.047(8) 0.049(9) 0.018(4) -0.001(4) 0.002(5) 0.004(7)
C22 0.025(6) 0.039(8) 0.027(5) 0.001(4) 0.007(4) -0.007(5)
C23 0.040(7) 0.040(9) 0.029(5) 0.002(5) -0.001(5) 0.009(6)
C24 0.034(7) 0.060(10) 0.024(4) 0.001(5) -0.001(5) 0.014(7)
N1 0.069(10) 0.064(11) 0.036(5) -0.003(5) -0.012(5) -0.026(8)
N2 0.078(11) 0.056(11) 0.061(7) -0.018(6) 0.004(7) -0.029(9)
N3 0.055(8) 0.070(11) 0.037(5) -0.001(5) -0.010(5) -0.010(7)
N4 0.090(11) 0.029(8) 0.040(5) -0.011(4) -0.005(6) 0.010(7)
N5 0.035(6) 0.029(7) 0.040(5) 0.009(4) -0.006(4) -0.005(5)
N6 0.057(8) 0.058(9) 0.028(5) 0.000(5) 0.003(5) -0.008(7)
N7 0.071(8) 0.046(11) 0.066(7) -0.028(7) 0.028(8) -0.015(8)

loop_
_atom_type_symbol
_atom_type_description
_atom_type_scat_dispersion_real
_atom_type_scat_dispersion_imag
_atom_type_scat_source
C C 0.0033 0.0016 'International Tables Vol C Tables 4.2.6.8 and 6.1.1.4'
H H 0.0000 0.0000 'International Tables Vol C Tables 4.2.6.8 and 6.1.1.4'
N N 0.0061 0.0033 'International Tables Vol C Tables 4.2.6.8 and 6.1.1.4'
O O 0.0106 0.0060 'International Tables Vol C Tables 4.2.6.8 and 6.1.1.4'
P P 0.1023 0.0942 'International Tables Vol C Tables 4.2.6.8 and 6.1.1.4'
Cs Cs -0.3680 2.1192 'International Tables Vol C Tables 4.2.6.8 and 6.1.1.4'

loop_
_geom_angle_atom_site_label_1
_geom_angle_atom_site_label_2
_geom_angle_atom_site_label_3
_geom_angle
_geom_angle_site_symmetry_1
_geom_angle_site_symmetry_3
_geom_angle_publ_flag
O1 Cs1 O5 99.8(2) . . ?
O1 Cs1 O4 100.2(2) . . ?
O5 Cs1 O4 101.3(2) . . ?
O1 Cs1 O3 52.1(2) . . ?
O5 Cs1 O3 120.6(2) . . ?
O4 Cs1 O3 50.8(2) . . ?
O1 Cs1 O6 51.59(18) . . ?
O5 Cs1 O6 50.78(19) . . ?
O4 Cs1 O6 120.0(2) . . ?
O3 Cs1 O6 94.61(19) . . ?
O1 Cs1 N6 164.8(3) . . ?
O5 Cs1 N6 87.4(3) . . ?
O4 Cs1 N6 91.4(3) . . ?
O3 Cs1 N6 134.4(3) . . ?
O6 Cs1 N6 129.6(2) . . ?
O1 Cs1 O2 115.8(2) . . ?
O5 Cs1 O2 51.6(2) . . ?
O4 Cs1 O2 51.10(18) . . ?
O3 Cs1 O2 90.98(19) . . ?
O6 Cs1 O2 91.0(2) . . ?
N6 Cs1 O2 79.2(2) . . ?
O1 Cs1 P2 78.22(17) . . ?
O5 Cs1 P2 149.52(16) . . ?
O4 Cs1 P2 109.03(16) . . ?
O3 Cs1 P2 82.56(16) . . ?
O6 Cs1 P2 112.76(15) . . ?
N6 Cs1 P2 88.7(2) . . ?
O2 Cs1 P2 155.76(15) . . ?
O1 Cs1 N5 60.7(2) . . ?
O5 Cs1 N5 67.9(2) . . ?
O4 Cs1 N5 59.2(2) . . ?
O3 Cs1 N5 52.7(2) . . ?
O6 Cs1 N5 60.9(2) . . ?
N6 Cs1 N5 134.5(3) . . ?
O2 Cs1 N5 55.41(19) . . ?
P2 Cs1 N5 131.55(16) . . ?
O1 Cs1 P1 79.20(16) . . ?
O5 Cs1 P1 114.47(16) . . ?
O4 Cs1 P1 143.90(16) . . ?
O3 Cs1 P1 109.56(16) . . ?
O6 Cs1 P1 88.16(16) . . ?
N6 Cs1 P1 85.6(2) . . ?
O2 Cs1 P1 159.45(11) . . ?
P2 Cs1 P1 35.05(7) . . ?
N5 Cs1 P1 138.94(16) . . ?
O1 Cs1 C9 72.1(2) . . ?
O5 Cs1 C9 131.3(3) . . ?
O4 Cs1 C9 38.7(2) . . ?
O3 Cs1 C9 21.5(2) . . ?
O6 Cs1 C9 115.9(2) . . ?
N6 Cs1 C9 113.0(3) . . ?
O2 Cs1 C9 87.9(2) . . ?
P2 Cs1 C9 77.6(2) . . ?
N5 Cs1 C9 66.7(3) . . ?
P1 Cs1 C9 110.9(2) . . ?
O1 Cs1 C3 71.7(2) . . ?
O5 Cs1 C3 38.3(2) . . ?
O4 Cs1 C3 130.8(2) . . ?
O3 Cs1 C3 116.2(2) . . ?
O6 Cs1 C3 21.73(18) . . ?
N6 Cs1 C3 107.9(3) . . ?
O2 Cs1 C3 87.9(2) . . ?
P2 Cs1 C3 116.0(2) . . ?
N5 Cs1 C3 76.1(2) . . ?
P1 Cs1 C3 83.7(2) . . ?
C9 Cs1 C3 137.2(2) . . ?
O1 Cs1 H1 91(3) . . ?
O5 Cs1 H1 111(3) . . ?
O4 Cs1 H1 143(4) . . ?
O3 Cs1 H1 119(3) . . ?
O6 Cs1 H1 94(3) . . ?
N6 Cs1 H1 74(3) . . ?
O2 Cs1 H1 148(3) . . ?
P2 Cs1 H1 40(3) . . ?
N5 Cs1 H1 150(3) . . ?
P1 Cs1 H1 12(3) . . ?
C9 Cs1 H1 117(3) . . ?
C3 Cs1 H1 86(4) . . ?
O10 Cs2 O7 101.5(2) . . ?
O10 Cs2 O11 101.2(2) . . ?
O7 Cs2 O11 101.9(2) . . ?
O10 Cs2 N4 153.4(2) . . ?
O7 Cs2 N4 102.93(17) . . ?
O11 Cs2 N4 83.83(16) . . ?
O10 Cs2 O8 51.8(2) . . ?
O7 Cs2 O8 52.40(19) . . ?
O11 Cs2 O8 122.2(2) . . ?
N4 Cs2 O8 144.97(18) . . ?
O10 Cs2 O12 51.4(2) . . ?
O7 Cs2 O12 121.46(19) . . ?
O11 Cs2 O12 52.06(18) . . ?
N4 Cs2 O12 120.66(16) . . ?
O8 Cs2 O12 94.37(17) . . ?
O10 Cs2 O9 118.7(2) . . ?
O7 Cs2 O9 51.63(19) . . ?
O11 Cs2 O9 51.9(2) . . ?
N4 Cs2 O9 85.07(15) . . ?
O8 Cs2 O9 93.48(18) . . ?
O12 Cs2 O9 93.0(2) . . ?
O10 Cs2 P3 85.02(17) . . ?
O7 Cs2 P3 152.96(15) . . ?
O11 Cs2 P3 102.45(16) . . ?
N4 Cs2 P3 68.45(12) . . ?
O8 Cs2 P3 120.54(16) . . ?
O12 Cs2 P3 83.22(15) . . ?
O9 Cs2 P3 145.92(12) . . ?
O10 Cs2 N2 59.80(19) . . ?
O7 Cs2 N2 62.13(17) . . ?
O11 Cs2 N2 68.56(15) . . ?
N4 Cs2 N2 143.29(18) . . ?
O8 Cs2 N2 53.61(17) . . ?
O12 Cs2 N2 59.52(16) . . ?
O9 Cs2 N2 59.04(14) . . ?
P3 Cs2 N2 139.31(12) . . ?
O10 Cs2 P1 94.25(18) . . ?
O7 Cs2 P1 99.37(15) . . ?
O11 Cs2 P1 150.50(14) . . ?
N4 Cs2 P1 71.64(11) . . ?
O8 Cs2 P1 87.09(15) . . ?
O12 Cs2 P1 128.91(15) . . ?
O9 Cs2 P1 137.97(14) . . ?
P3 Cs2 P1 53.73(8) . . ?
N2 Cs2 P1 140.45(9) . . ?
O10 Cs2 C20 38.7(3) . . ?
O7 Cs2 C20 72.9(2) . . ?
O11 Cs2 C20 132.0(2) . . ?
N4 Cs2 C20 144.2(2) . . ?
O8 Cs2 C20 22.0(2) . . ?
O12 Cs2 C20 89.1(2) . . ?
O9 Cs2 C20 115.1(2) . . ?
P3 Cs2 C20 98.8(2) . . ?
N2 Cs2 C20 67.3(2) . . ?
P1 Cs2 C20 74.0(2) . . ?
O10 Cs2 C19 38.1(2) . . ?
O7 Cs2 C19 131.3(2) . . ?
O11 Cs2 C19 72.5(2) . . ?
N4 Cs2 C19 123.6(2) . . ?
O8 Cs2 C19 88.8(2) . . ?
O12 Cs2 C19 21.9(2) . . ?
O9 Cs2 C19 114.5(2) . . ?
P3 Cs2 C19 68.04(19) . . ?
N2 Cs2 C19 71.5(2) . . ?
P1 Cs2 C19 107.51(19) . . ?
C20 Cs2 C19 76.6(3) . . ?
O10 Cs2 H2 50.6(7) . . ?
O7 Cs2 H2 120.6(15) . . ?
O11 Cs2 H2 131.2(16) . . ?
N4 Cs2 H2 106.8(6) . . ?
O8 Cs2 H2 75.0(12) . . ?
O12 Cs2 H2 83.8(14) . . ?
O9 Cs2 H2 167.7(8) . . ?
P3 Cs2 H2 45.6(11) . . ?
N2 Cs2 H2 109.5(6) . . ?
P1 Cs2 H2 47.3(11) . . ?
C20 Cs2 H2 53.2(11) . . ?
C19 Cs2 H2 61.9(14) . . ?
P2 P1 Cs2 74.65(13) . . ?
P2 P1 Cs1 64.36(12) . . ?
Cs2 P1 Cs1 130.32(9) . . ?
P2 P1 H1 73(7) . . ?
Cs2 P1 H1 117(8) . . ?
Cs1 P1 H1 26(7) . . ?
P3 P2 P1 101.64(16) . . ?
P3 P2 Cs1 88.26(14) . . ?
P1 P2 Cs1 80.59(13) . . ?
P3 P2 Cs2 70.68(14) . . ?
P1 P2 Cs2 71.70(12) . . ?
Cs1 P2 Cs2 140.28(7) . . ?
P3 P2 H2 101(4) . . ?
P1 P2 H2 107(4) . . ?
Cs1 P2 H2 166(4) . . ?
Cs2 P2 H2 53(4) . . ?
P2 P3 Cs2 75.97(13) . . ?
P2 P3 Cs1 59.11(13) . . ?
Cs2 P3 Cs1 124.29(10) . . ?
P2 P3 H3 107(5) . . ?
Cs2 P3 H3 104(5) . . ?
Cs1 P3 H3 65(5) . . ?
C11 O1 C6 112.2(8) . . ?
C11 O1 Cs1 124.3(6) . . ?
C6 O1 Cs1 122.7(6) . . ?
C8 O2 C10 113.1(8) . . ?
C8 O2 Cs1 99.5(7) . . ?
C10 O2 Cs1 98.9(6) . . ?
C9 O3 C7 112.2(10) . . ?
C9 O3 Cs1 98.2(6) . . ?
C7 O3 Cs1 100.4(6) . . ?
C1 O4 C5 112.1(9) . . ?
C1 O4 Cs1 125.6(6) . . ?
C5 O4 Cs1 121.3(7) . . ?
C2 O5 C4 109.7(10) . . ?
C2 O5 Cs1 124.4(6) . . ?
C4 O5 Cs1 124.3(7) . . ?
C3 O6 C12 110.3(8) . . ?
C3 O6 Cs1 97.5(6) . . ?
C12 O6 Cs1 98.8(7) . . ?
O4 C1 C8 108.3(9) . . ?
O4 C1 H1A 110.0 . . ?
C8 C1 H1A 110.0 . . ?
O4 C1 H1B 110.0 . . ?
C8 C1 H1B 110.0 . . ?
H1A C1 H1B 108.4 . . ?
O5 C2 C3 107.0(10) . . ?
O5 C2 H2A 110.3 . . ?
C3 C2 H2A 110.3 . . ?
O5 C2 H2B 110.3 . . ?
C3 C2 H2B 110.3 . . ?
H2A C2 H2B 108.6 . . ?
O6 C3 C2 106.7(9) . . ?
O6 C3 Cs1 60.7(6) . . ?
C2 C3 Cs1 89.4(8) . . ?
O6 C3 H3A 110.4 . . ?
C2 C3 H3A 110.4 . . ?
Cs1 C3 H3A 160.2 . . ?
O6 C3 H3B 110.4 . . ?
C2 C3 H3B 110.4 . . ?
Cs1 C3 H3B 63.1 . . ?
H3A C3 H3B 108.6 . . ?
O5 C4 C10 109.1(10) . . ?
O5 C4 H4A 109.9 . . ?
C10 C4 H4A 109.9 . . ?
O5 C4 H4B 109.9 . . ?
C10 C4 H4B 109.9 . . ?
H4A C4 H4B 108.3 . . ?
O4 C5 C9 108.9(10) . . ?
O4 C5 H5A 109.9 . . ?
C9 C5 H5A 109.9 . . ?
O4 C5 H5B 109.9 . . ?
C9 C5 H5B 109.9 . . ?
H5A C5 H5B 108.3 . . ?
O1 C6 C7 109.5(8) . . ?
O1 C6 H6A 109.8 . . ?
C7 C6 H6A 109.8 . . ?
O1 C6 H6B 109.8 . . ?
C7 C6 H6B 109.8 . . ?
H6A C6 H6B 108.2 . . ?
O3 C7 C6 110.3(10) . . ?
O3 C7 Cs1 58.4(5) . . ?
C6 C7 Cs1 88.1(5) . . ?
O3 C7 H7A 109.6 . . ?
C6 C7 H7A 109.6 . . ?
Cs1 C7 H7A 161.8 . . ?
O3 C7 H7B 109.6 . . ?
C6 C7 H7B 109.6 . . ?
Cs1 C7 H7B 67.8 . . ?
H7A C7 H7B 108.1 . . ?
O2 C8 C1 110.3(8) . . ?
O2 C8 H8A 109.6 . . ?
C1 C8 H8A 109.6 . . ?
O2 C8 H8B 109.6 . . ?
C1 C8 H8B 109.6 . . ?
H8A C8 H8B 108.1 . . ?
O3 C9 C5 108.6(10) . . ?
O3 C9 Cs1 60.4(5) . . ?
C5 C9 Cs1 90.8(6) . . ?
O3 C9 H9A 110.0 . . ?
C5 C9 H9A 110.0 . . ?
Cs1 C9 H9A 63.1 . . ?
O3 C9 H9B 110.0 . . ?
C5 C9 H9B 110.0 . . ?
Cs1 C9 H9B 159.2 . . ?
H9A C9 H9B 108.4 . . ?
O2 C10 C4 109.4(8) . . ?
O2 C10 H10A 109.8 . . ?
C4 C10 H10A 109.8 . . ?
O2 C10 H10B 109.8 . . ?
C4 C10 H10B 109.8 . . ?
H10A C10 H10B 108.2 . . ?
O1 C11 C12 110.2(9) . . ?
O1 C11 H11A 109.6 . . ?
C12 C11 H11A 109.6 . . ?
O1 C11 H11B 109.6 . . ?
C12 C11 H11B 109.6 . . ?
H11A C11 H11B 108.1 . . ?
O6 C12 C11 108.1(9) . . ?
O6 C12 Cs1 59.6(6) . . ?
C11 C12 Cs1 86.3(7) . . ?
O6 C12 H12A 110.1 . . ?
C11 C12 H12A 110.1 . . ?
Cs1 C12 H12A 67.1 . . ?
O6 C12 H12B 110.1 . . ?
C11 C12 H12B 110.1 . . ?
Cs1 C12 H12B 163.3 . . ?
H12A C12 H12B 108.4 . . ?
C24 O7 C13 112.1(7) . . ?
C24 O7 Cs2 121.9(5) . . ?
C13 O7 Cs2 122.6(6) . . ?
C20 O8 C17 112.2(10) . . ?
C20 O8 Cs2 98.5(5) . . ?
C17 O8 Cs2 99.0(5) . . ?
C22 O9 C15 112.9(8) . . ?
C22 O9 Cs2 99.4(6) . . ?
C15 O9 Cs2 98.7(6) . . ?
C21 O10 C18 113.0(8) . . ?
C21 O10 Cs2 124.5(5) . . ?
C18 O10 Cs2 122.5(6) . . ?
C23 O11 C16 112.7(9) . . ?
C23 O11 Cs2 121.2(6) . . ?
C16 O11 Cs2 123.5(6) . . ?
C19 O12 C14 113.9(8) . . ?
C19 O12 Cs2 97.0(6) . . ?
C14 O12 Cs2 99.2(6) . . ?
O7 C13 C22 107.2(9) . . ?
O7 C13 H13A 110.3 . . ?
C22 C13 H13A 110.3 . . ?
O7 C13 H13B 110.3 . . ?
C22 C13 H13B 110.3 . . ?
H13A C13 H13B 108.5 . . ?
O12 C14 C23 110.4(10) . . ?
O12 C14 Cs2 59.1(5) . . ?
C23 C14 Cs2 88.4(7) . . ?
O12 C14 H14A 109.6 . . ?
C23 C14 H14A 109.6 . . ?
Cs2 C14 H14A 161.8 . . ?
O12 C14 H14B 109.6 . . ?
C23 C14 H14B 109.6 . . ?
Cs2 C14 H14B 66.8 . . ?
H14A C14 H14B 108.1 . . ?
O9 C15 C16 109.7(9) . . ?
O9 C15 Cs2 59.9(5) . . ?
C16 C15 Cs2 88.8(6) . . ?
O9 C15 H15A 109.7 . . ?
C16 C15 H15A 109.7 . . ?
Cs2 C15 H15A 65.5 . . ?
O9 C15 H15B 109.7 . . ?
C16 C15 H15B 109.7 . . ?
Cs2 C15 H15B 161.3 . . ?
H15A C15 H15B 108.2 . . ?
O11 C16 C15 107.7(10) . . ?
O11 C16 H16A 110.2 . . ?
C15 C16 H16A 110.2 . . ?
O11 C16 H16B 110.2 . . ?
C15 C16 H16B 110.2 . . ?
H16A C16 H16B 108.5 . . ?
O8 C17 C24 108.7(9) . . ?
O8 C17 Cs2 58.7(5) . . ?
C24 C17 Cs2 89.5(5) . . ?
O8 C17 H17A 110.0 . . ?
C24 C17 H17A 110.0 . . ?
Cs2 C17 H17A 65.7 . . ?
O8 C17 H17B 110.0 . . ?
C24 C17 H17B 110.0 . . ?
Cs2 C17 H17B 160.3 . . ?
H17A C17 H17B 108.3 . . ?
O10 C18 C20 109.1(8) . . ?
O10 C18 H18A 109.9 . . ?
C20 C18 H18A 109.9 . . ?
O10 C18 H18B 109.9 . . ?
C20 C18 H18B 109.9 . . ?
H18A C18 H18B 108.3 . . ?
O12 C19 C21 109.6(10) . . ?
O12 C19 Cs2 61.0(5) . . ?
C21 C19 Cs2 88.5(7) . . ?
O12 C19 H19A 109.8 . . ?
C21 C19 H19A 109.8 . . ?
Cs2 C19 H19A 64.5 . . ?
O12 C19 H19B 109.8 . . ?
C21 C19 H19B 109.8 . . ?
Cs2 C19 H19B 161.8 . . ?
H19A C19 H19B 108.2 . . ?
O8 C20 C18 108.8(11) . . ?
O8 C20 Cs2 59.5(4) . . ?
C18 C20 Cs2 89.1(6) . . ?
O8 C20 H20A 109.9 . . ?
C18 C20 H20A 109.9 . . ?
Cs2 C20 H20A 160.8 . . ?
O8 C20 H20B 109.9 . . ?
C18 C20 H20B 109.9 . . ?
Cs2 C20 H20B 65.3 . . ?
H20A C20 H20B 108.3 . . ?
O10 C21 C19 108.4(8) . . ?
O10 C21 H21A 110.0 . . ?
C19 C21 H21A 110.0 . . ?
O10 C21 H21B 110.0 . . ?
C19 C21 H21B 110.0 . . ?
H21A C21 H21B 108.4 . . ?
O9 C22 C13 108.6(9) . . ?
O9 C22 Cs2 60.0(5) . . ?
C13 C22 Cs2 88.5(6) . . ?
O9 C22 H22A 110.0 . . ?
C13 C22 H22A 110.0 . . ?
Cs2 C22 H22A 161.4 . . ?
O9 C22 H22B 110.0 . . ?
C13 C22 H22B 110.0 . . ?
Cs2 C22 H22B 65.2 . . ?
H22A C22 H22B 108.4 . . ?
O11 C23 C14 110.9(11) . . ?
O11 C23 H23A 109.5 . . ?
C14 C23 H23A 109.5 . . ?
O11 C23 H23B 109.5 . . ?
C14 C23 H23B 109.5 . . ?
H23A C23 H23B 108.0 . . ?
O7 C24 C17 108.4(7) . . ?
O7 C24 H24A 110.0 . . ?
C17 C24 H24A 110.0 . . ?
O7 C24 H24B 110.0 . . ?
C17 C24 H24B 110.0 . . ?
H24A C24 H24B 108.4 . . ?
H4 N1 H5 91.1 . . ?
H4 N1 H6 123.8 . . ?
H5 N1 H6 144.7 . . ?
H10 N3 H11 93.7 . . ?
H10 N3 H12 82.0 . . ?
H11 N3 H12 112.6 . . ?
Cs2 N4 H4A 109.5 . . ?
Cs2 N4 H4B 109.5 . . ?
H4A N4 H4B 109.5 . . ?
Cs2 N4 H4C 109.5 . . ?
H4A N4 H4C 109.5 . . ?
H4B N4 H4C 109.5 . . ?
Cs1 N6 H6A 109.5 . . ?
Cs1 N6 H6B 109.5 . . ?
H6A N6 H6B 109.5 . . ?
Cs1 N6 H6C 109.5 . . ?
H6A N6 H6C 109.5 . . ?
H6B N6 H6C 109.5 . . ?
H16 N7 H17 67(9) . . ?
H16 N7 H18 138(8) . . ?
H17 N7 H18 132(10) . . ?

loop_
_geom_bond_atom_site_label_1
_geom_bond_atom_site_label_2
_geom_bond_distance
_geom_bond_site_symmetry_2
_geom_bond_publ_flag
Cs1 O1 3.130(6) . ?
Cs1 O5 3.147(9) . ?
Cs1 O4 3.167(9) . ?
Cs1 O3 3.358(8) . ?
Cs1 O6 3.385(9) . ?
Cs1 N6 3.397(10) . ?
Cs1 O2 3.446(8) . ?
Cs1 P2 3.466(3) . ?
Cs1 N5 3.735(10) . ?
Cs1 P1 3.793(4) . ?
Cs1 C9 3.824(12) . ?
Cs1 C3 3.846(14) . ?
Cs1 H1 2.69(10) . ?
Cs2 O10 3.108(6) . ?
Cs2 O7 3.155(8) . ?
Cs2 O11 3.186(8) . ?
Cs2 N4 3.287(5) . ?
Cs2 O8 3.320(7) . ?
Cs2 O12 3.365(8) . ?
Cs2 O9 3.414(8) . ?
Cs2 P3 3.738(4) . ?
Cs2 N2 3.781(6) . ?
Cs2 P1 3.784(4) . ?
Cs2 C20 3.810(9) . ?
Cs2 C19 3.817(11) . ?
Cs2 H2 3.24(8) . ?
P1 P2 2.208(4) . ?
P1 H1 1.29(2) . ?
P2 P3 2.178(4) . ?
P2 H2 1.29(2) . ?
P3 H3 1.30(2) . ?
O1 C11 1.386(15) . ?
O1 C6 1.457(12) . ?
O2 C8 1.427(15) . ?
O2 C10 1.464(11) . ?
O3 C9 1.414(14) . ?
O3 C7 1.426(13) . ?
O4 C1 1.415(13) . ?
O4 C5 1.462(11) . ?
O5 C2 1.431(16) . ?
O5 C4 1.454(14) . ?
O6 C3 1.437(11) . ?
O6 C12 1.444(13) . ?
C1 C8 1.516(14) . ?
C1 H1A 0.9900 . ?
C1 H1B 0.9900 . ?
C2 C3 1.538(18) . ?
C2 H2A 0.9900 . ?
C2 H2B 0.9900 . ?
C3 H3A 0.9900 . ?
C3 H3B 0.9900 . ?
C4 C10 1.470(18) . ?
C4 H4A 0.9900 . ?
C4 H4B 0.9900 . ?
C5 C9 1.483(18) . ?
C5 H5A 0.9900 . ?
C5 H5B 0.9900 . ?
C6 C7 1.476(18) . ?
C6 H6A 0.9900 . ?
C6 H6B 0.9900 . ?
C7 H7A 0.9900 . ?
C7 H7B 0.9900 . ?
C8 H8A 0.9900 . ?
C8 H8B 0.9900 . ?
C9 H9A 0.9900 . ?
C9 H9B 0.9900 . ?
C10 H10A 0.9900 . ?
C10 H10B 0.9900 . ?
C11 C12 1.527(15) . ?
C11 H11A 0.9900 . ?
C11 H11B 0.9900 . ?
C12 H12A 0.9900 . ?
C12 H12B 0.9900 . ?
O7 C24 1.437(8) . ?
O7 C13 1.463(14) . ?
O8 C20 1.440(14) . ?
O8 C17 1.470(15) . ?
O9 C22 1.387(14) . ?
O9 C15 1.442(12) . ?
O10 C21 1.399(15) . ?
O10 C18 1.444(12) . ?
O11 C23 1.408(14) . ?
O11 C16 1.440(15) . ?
O12 C19 1.436(13) . ?
O12 C14 1.447(11) . ?
C13 C22 1.496(14) . ?
C13 H13A 0.9900 . ?
C13 H13B 0.9900 . ?
C14 C23 1.457(17) . ?
C14 H14A 0.9900 . ?
C14 H14B 0.9900 . ?
C15 C16 1.517(18) . ?
C15 H15A 0.9900 . ?
C15 H15B 0.9900 . ?
C16 H16A 0.9900 . ?
C16 H16B 0.9900 . ?
C17 C24 1.486(15) . ?
C17 H17A 0.9900 . ?
C17 H17B 0.9900 . ?
C18 C20 1.487(19) . ?
C18 H18A 0.9900 . ?
C18 H18B 0.9900 . ?
C19 C21 1.508(14) . ?
C19 H19A 0.9900 . ?
C19 H19B 0.9900 . ?
C20 H20A 0.9900 . ?
C20 H20B 0.9900 . ?
C21 H21A 0.9900 . ?
C21 H21B 0.9900 . ?
C22 H22A 0.9900 . ?
C22 H22B 0.9900 . ?
C23 H23A 0.9900 . ?
C23 H23B 0.9900 . ?
C24 H24A 0.9900 . ?
C24 H24B 0.9900 . ?
N1 H4 1.1136 . ?
N1 H5 0.9948 . ?
N1 H6 1.0435 . ?
N3 H10 1.1091 . ?
N3 H11 1.0251 . ?
N3 H12 0.8844 . ?
N4 H4A 0.9100 . ?
N4 H4B 0.9100 . ?
N4 H4C 0.9100 . ?
N6 H6A 0.9100 . ?
N6 H6B 0.9100 . ?
N6 H6C 0.9100 . ?
N7 H16 1.03(6) . ?
N7 H17 1.03(6) . ?
N7 H18 1.03(6) . ?

loop_
_geom_hbond_atom_site_label_D
_geom_hbond_atom_site_label_H
_geom_hbond_atom_site_label_A
_geom_hbond_distance_DH
_geom_hbond_distance_HA
_geom_hbond_distance_DA
_geom_hbond_angle_DHA
_geom_hbond_site_symmetry_A
P3 H3 N6 1.30(2) 2.55(7) 3.640(12) 140(7) .
N1 H4 O7 1.11 2.38 3.469(10) 166.8 .
N3 H12 N2 0.88 3.31 3.705 109.5 .
N3 H10 N5 1.11 2.59 3.537(10) 142.2 2_755
N7 H16 N2 1.03(6) 2.60(7) 3.538(17) 150(7) 4_565
N7 H18 N5 1.03(6) 2.58(8) 3.49(2) 147(9) 3_755
